data_1553720
loop_
_publ_author_name
'Furukawa, Shunsuke'
'Hayashi, Keisuke'
'Yamagishi, Ken'
'Saito, Masaichi'

_publ_section_title
;
 Synthesis and properties of spiro-type heterasumanenes containing group
 14 elements as bridging atoms
;
_journal_issue 5
_journal_name_full 'Materials Chemistry Frontiers'
_journal_page_first 929
_journal_paper_doi 10.1039/C7QM00590C
_journal_volume 2
_journal_year 2018
_chemical_formula_sum 'C60 H60 O12 S4 Si'
_chemical_formula_weight 1129.41
_space_group_crystal_system triclinic
_space_group_IT_number 2
_space_group_name_Hall '-P 1'
_space_group_name_H-M_alt 'P -1'
_atom_sites_solution_hydrogens geom
_audit_creation_method SHELXL-2014/7
_audit_update_record
;
2017-12-12 deposited with the CCDC.
2018-02-15 downloaded from the CCDC.
;
_cell_angle_alpha 104.724(2)
_cell_angle_beta 100.8770(10)
_cell_angle_gamma 95.266(2)
_cell_formula_units_Z 2
_cell_length_a 9.7198(13)
_cell_length_b 13.5510(18)
_cell_length_c 21.616(3)
_cell_measurement_reflns_used 9943
_cell_measurement_temperature 100(2)
_cell_measurement_theta_max 28.32
_cell_measurement_theta_min 2.47
_cell_volume 2674.7(6)
_computing_cell_refinement 'Bruker SAINT (Bruker 2008)'
_computing_data_collection 'Bruker APEX2 (Bruker 2008)'
_computing_data_reduction 'Bruker SAINT and XPREP (Bruker 2008)'
_computing_molecular_graphics 'XSHEL (Bruker, 2002)'
_computing_publication_material 'XCIF (Bruker, 2001)'
_computing_structure_refinement 'SHELXL-2014/7 (Sheldrick, 2014)'
_computing_structure_solution 'SHELXS97 (Sheldrick, 2008)'
_diffrn_ambient_temperature 100(2)
_diffrn_measured_fraction_theta_full 0.994
_diffrn_measured_fraction_theta_max 0.908
_diffrn_measurement_device_type 'Bruker APEXII CCD area-detector'
_diffrn_measurement_method '\f and \w'
_diffrn_radiation_type MoK\a
_diffrn_radiation_wavelength 0.71073
_diffrn_reflns_av_R_equivalents 0.0204
_diffrn_reflns_av_unetI/netI 0.0247
_diffrn_reflns_Laue_measured_fraction_full 0.994
_diffrn_reflns_Laue_measured_fraction_max 0.908
_diffrn_reflns_limit_h_max 12
_diffrn_reflns_limit_h_min -12
_diffrn_reflns_limit_k_max 17
_diffrn_reflns_limit_k_min -17
_diffrn_reflns_limit_l_max 28
_diffrn_reflns_limit_l_min -27
_diffrn_reflns_number 30280
_diffrn_reflns_point_group_measured_fraction_full 0.994
_diffrn_reflns_point_group_measured_fraction_max 0.908
_diffrn_reflns_theta_full 25.242
_diffrn_reflns_theta_max 28.403
_diffrn_reflns_theta_min 1.571
_diffrn_source 'Bruker TXS fine-focus rotating anode'
_exptl_absorpt_coefficient_mu 0.266
_exptl_absorpt_correction_type multi-scan
_exptl_absorpt_process_details 'XPREP; Bruker AXS 2008'
_exptl_crystal_colour brownish_orange
_exptl_crystal_density_diffrn 1.402
_exptl_crystal_description block
_exptl_crystal_F_000 1188
_exptl_crystal_size_max 0.08
_exptl_crystal_size_mid 0.03
_exptl_crystal_size_min 0.01
_exptl_transmission_factor_max 0.997
_exptl_transmission_factor_min 0.990
_refine_diff_density_max 0.557
_refine_diff_density_min -0.523
_refine_diff_density_rms 0.061
_refine_ls_extinction_method none
_refine_ls_goodness_of_fit_ref 1.023
_refine_ls_hydrogen_treatment constr
_refine_ls_matrix_type full
_refine_ls_number_parameters 747
_refine_ls_number_reflns 12173
_refine_ls_number_restraints 0
_refine_ls_restrained_S_all 1.023
_refine_ls_R_factor_all 0.0481
_refine_ls_R_factor_gt 0.0395
_refine_ls_shift/su_max 0.001
_refine_ls_shift/su_mean 0.000
_refine_ls_structure_factor_coef Fsqd
_refine_ls_weighting_details 'w=1/[\s^2^(Fo^2^)+(0.0563P)^2^+2.0121P] where P=(Fo^2^+2Fc^2^)/3'
_refine_ls_weighting_scheme calc
_refine_ls_wR_factor_gt 0.1044
_refine_ls_wR_factor_ref 0.1104
_reflns_Friedel_coverage 0.000
_reflns_number_gt 10391
_reflns_number_total 12173
_reflns_threshold_expression 'I > 2\s(I)'
_cod_data_source_file c7qm00590c2.cif
_cod_data_source_block masa1091
_cod_database_code 1553720
_shelx_shelxl_version_number 2014/7
_shelx_space_group_comment
;
The symmetry employed for this shelxl refinement is uniquely defined
by the following loop, which should always be used as a source of
symmetry information in preference to the above space-group names.
They are only intended as comments.
;
_exptl_absorpt_special_details 'SADABS-2008/1 - Bruker AXS 2008'

loop_
_space_group_symop_operation_xyz
'x, y, z'
'-x, -y, -z'

loop_
_atom_site_label
_atom_site_type_symbol
_atom_site_fract_x
_atom_site_fract_y
_atom_site_fract_z
_atom_site_U_iso_or_equiv
_atom_site_adp_type
_atom_site_occupancy
_atom_site_site_symmetry_order
_atom_site_calc_flag
_atom_site_refinement_flags_posn
_atom_site_refinement_flags_adp
_atom_site_refinement_flags_occupancy
_atom_site_disorder_assembly
_atom_site_disorder_group
Si1 Si 0.25651(5) 0.18341(3) 0.74262(2) 0.01467(10) Uani 1 1 d . . . . .
C1 C 0.34200(17) 0.30062(12) 0.72351(8) 0.0171(3) Uani 1 1 d . . . . .
C2 C 0.46229(17) 0.37654(12) 0.74603(8) 0.0184(3) Uani 1 1 d . . . . .
C3 C 0.49782(18) 0.44764(13) 0.70970(9) 0.0206(3) Uani 1 1 d . . . . .
C4 C 0.40940(18) 0.44352(13) 0.64988(9) 0.0202(3) Uani 1 1 d . . . . .
C5 C 0.25631(18) 0.43024(13) 0.53376(9) 0.0204(3) Uani 1 1 d . . . . .
C6 C 0.18016(19) 0.41808(13) 0.46957(8) 0.0211(3) Uani 1 1 d . . . . .
C7 C 0.06171(18) 0.33794(13) 0.43989(8) 0.0206(3) Uani 1 1 d . . . . .
C8 C 0.01767(18) 0.27106(13) 0.47485(8) 0.0203(3) Uani 1 1 d . . . . .
C9 C -0.05473(17) 0.13778(13) 0.53571(8) 0.0178(3) Uani 1 1 d . . . . .
C10 C -0.08922(17) 0.06245(13) 0.56642(8) 0.0174(3) Uani 1 1 d . . . . .
C11 C -0.00947(17) 0.06813(12) 0.63140(8) 0.0165(3) Uani 1 1 d . . . . .
C12 C 0.10580(17) 0.14550(12) 0.66598(8) 0.0161(3) Uani 1 1 d . . . . .
C13 C 0.25460(18) 0.30090(12) 0.66349(8) 0.0184(3) Uani 1 1 d . . . . .
C14 C 0.28716(18) 0.37040(13) 0.62948(8) 0.0197(3) Uani 1 1 d . . . . .
C15 C 0.20584(18) 0.36468(13) 0.56703(8) 0.0204(3) Uani 1 1 d . . . . .
C16 C 0.09182(18) 0.28836(13) 0.53875(8) 0.0198(3) Uani 1 1 d . . . . .
C17 C 0.05546(18) 0.21686(13) 0.57232(8) 0.0189(3) Uani 1 1 d . . . . .
C18 C 0.13377(17) 0.22090(12) 0.63379(8) 0.0176(3) Uani 1 1 d . . . . .
S1 S 0.41701(5) 0.50624(3) 0.58597(2) 0.02298(10) Uani 1 1 d . . . . .
S2 S -0.11273(4) 0.15901(3) 0.45618(2) 0.02036(10) Uani 1 1 d . . . . .
O1 O 0.56039(13) 0.39137(9) 0.80273(6) 0.0221(3) Uani 1 1 d . . . . .
C19 C 0.5297(2) 0.33611(14) 0.84813(9) 0.0260(4) Uani 1 1 d . . . . .
H1 H 0.5251 0.2626 0.8291 0.031 Uiso 1 1 calc R U . . .
H2 H 0.4392 0.3489 0.8588 0.031 Uiso 1 1 calc R U . . .
C20 C 0.6467(2) 0.37340(17) 0.90902(10) 0.0379(5) Uani 1 1 d . . . . .
H3 H 0.7363 0.3643 0.8975 0.057 Uiso 1 1 calc R U . . .
H4 H 0.6322 0.3345 0.9393 0.057 Uiso 1 1 calc R U . . .
H5 H 0.6461 0.4452 0.9291 0.057 Uiso 1 1 calc R U . . .
O2 O 0.62206(14) 0.51177(10) 0.73901(7) 0.0299(3) Uani 1 1 d . . . . .
C21 C 0.6506(2) 0.60232(14) 0.71942(10) 0.0294(4) Uani 1 1 d . . . . .
H6 H 0.5705 0.6401 0.7196 0.035 Uiso 1 1 calc R U . . .
H7 H 0.6680 0.5847 0.6755 0.035 Uiso 1 1 calc R U . . .
C22 C 0.7796(2) 0.66664(15) 0.76755(11) 0.0337(5) Uani 1 1 d . . . . .
H8 H 0.7623 0.6812 0.8110 0.051 Uiso 1 1 calc R U . . .
H9 H 0.7998 0.7302 0.7568 0.051 Uiso 1 1 calc R U . . .
H10 H 0.8589 0.6296 0.7655 0.051 Uiso 1 1 calc R U . . .
O3 O 0.21600(16) 0.47654(10) 0.43024(6) 0.0297(3) Uani 1 1 d . . . . .
C23 C 0.184(3) 0.5726(11) 0.4381(11) 0.055(5) Uani 0.251(14) 1 d . . P A 2
H11 H 0.2035 0.6059 0.4849 0.066 Uiso 0.251(14) 1 calc R U P A 2
H12 H 0.0828 0.5668 0.4218 0.066 Uiso 0.251(14) 1 calc R U P A 2
C24 C 0.2610(6) 0.5832(2) 0.46111(15) 0.0256(10) Uani 0.749(14) 1 d . . P A 1
H13 H 0.3578 0.5941 0.4861 0.031 Uiso 0.749(14) 1 calc R U P A 1
H14 H 0.2013 0.6091 0.4910 0.031 Uiso 0.749(14) 1 calc R U P A 1
C25 C 0.2516(2) 0.63992(16) 0.40879(11) 0.0341(5) Uani 1 1 d . . . . .
H15 H 0.3065 0.6111 0.3779 0.051 Uiso 0.749(14) 1 calc R U P A 1
H16 H 0.2878 0.7116 0.4289 0.051 Uiso 0.749(14) 1 calc R U P A 1
H17 H 0.1545 0.6330 0.3864 0.051 Uiso 0.749(14) 1 calc R U P A 1
H18 H 0.2538 0.6033 0.3648 0.051 Uiso 0.251(14) 1 calc R U P A 2
H19 H 0.3467 0.6652 0.4337 0.051 Uiso 0.251(14) 1 calc R U P A 2
H20 H 0.2001 0.6969 0.4080 0.051 Uiso 0.251(14) 1 calc R U P A 2
O4 O -0.00103(15) 0.32385(11) 0.37518(6) 0.0291(3) Uani 1 1 d . . . . .
C26 C -0.1358(8) 0.3107(8) 0.3547(4) 0.035(3) Uani 0.274(8) 1 d . . P B 2
H21 H -0.1786 0.3480 0.3889 0.043 Uiso 0.274(8) 1 calc R U P B 2
H22 H -0.1730 0.2380 0.3438 0.043 Uiso 0.274(8) 1 calc R U P B 2
C27 C -0.1056(3) 0.3872(3) 0.36189(14) 0.0341(9) Uani 0.726(8) 1 d . . P B 1
H23 H -0.0619 0.4585 0.3733 0.041 Uiso 0.726(8) 1 calc R U P B 1
H24 H -0.1757 0.3827 0.3880 0.041 Uiso 0.726(8) 1 calc R U P B 1
C28 C -0.1746(2) 0.3516(2) 0.29116(11) 0.0445(6) Uani 1 1 d . . . . .
H25 H -0.1035 0.3419 0.2657 0.067 Uiso 0.726(8) 1 calc R U P B 1
H26 H -0.2294 0.4023 0.2797 0.067 Uiso 0.726(8) 1 calc R U P B 1
H27 H -0.2357 0.2874 0.2823 0.067 Uiso 0.726(8) 1 calc R U P B 1
H28 H -0.1139 0.4149 0.2973 0.067 Uiso 0.274(8) 1 calc R U P B 2
H29 H -0.2715 0.3634 0.2847 0.067 Uiso 0.274(8) 1 calc R U P B 2
H30 H -0.1618 0.3009 0.2534 0.067 Uiso 0.274(8) 1 calc R U P B 2
O5 O -0.19264(12) -0.02052(9) 0.54157(6) 0.0212(2) Uani 1 1 d . . . . .
C29 C -0.28039(18) -0.03441(14) 0.47801(8) 0.0223(3) Uani 1 1 d . . . . .
H31 H -0.2239 -0.0432 0.4450 0.027 Uiso 1 1 calc R U . . .
H32 H -0.3288 0.0249 0.4771 0.027 Uiso 1 1 calc R U . . .
C30 C -0.3859(2) -0.13015(15) 0.46547(9) 0.0279(4) Uani 1 1 d . . . . .
H33 H -0.3365 -0.1856 0.4730 0.042 Uiso 1 1 calc R U . . .
H34 H -0.4386 -0.1489 0.4209 0.042 Uiso 1 1 calc R U . . .
H35 H -0.4497 -0.1168 0.4945 0.042 Uiso 1 1 calc R U . . .
O6 O -0.06033(12) -0.01019(9) 0.65348(6) 0.0191(2) Uani 1 1 d . . . . .
C31 C 0.0150(2) -0.01729(15) 0.71512(9) 0.0256(4) Uani 1 1 d . . . . .
H36 H 0.0188 0.0465 0.7487 0.031 Uiso 1 1 calc R U . . .
H37 H 0.1113 -0.0284 0.7127 0.031 Uiso 1 1 calc R U . . .
C32 C -0.0596(2) -0.10597(14) 0.73219(9) 0.0252(4) Uani 1 1 d . . . . .
H38 H -0.1541 -0.0938 0.7354 0.038 Uiso 1 1 calc R U . . .
H39 H -0.0088 -0.1118 0.7734 0.038 Uiso 1 1 calc R U . . .
H40 H -0.0633 -0.1688 0.6987 0.038 Uiso 1 1 calc R U . . .
C33 C 0.36745(16) 0.07685(12) 0.74987(8) 0.0157(3) Uani 1 1 d . . . . .
C34 C 0.44481(16) 0.01108(12) 0.71337(8) 0.0163(3) Uani 1 1 d . . . . .
C35 C 0.49364(17) -0.07643(12) 0.73223(8) 0.0178(3) Uani 1 1 d . . . . .
C36 C 0.47060(17) -0.09368(13) 0.79072(8) 0.0188(3) Uani 1 1 d . . . . .
C37 C 0.42909(18) -0.13485(13) 0.89781(8) 0.0210(3) Uani 1 1 d . . . . .
C38 C 0.40083(19) -0.15799(13) 0.95462(9) 0.0227(4) Uani 1 1 d . . . . .
C39 C 0.32395(19) -0.09349(14) 0.99572(9) 0.0240(4) Uani 1 1 d . . . . .
C40 C 0.27514(19) -0.00591(14) 0.98056(8) 0.0217(3) Uani 1 1 d . . . . .
C41 C 0.17507(19) 0.15187(14) 0.94736(8) 0.0219(3) Uani 1 1 d . . . . .
C42 C 0.11315(18) 0.23133(14) 0.92879(8) 0.0218(3) Uani 1 1 d . . . . .
C43 C 0.12775(17) 0.25271(13) 0.86768(8) 0.0192(3) Uani 1 1 d . . . . .
C44 C 0.20737(17) 0.19822(12) 0.82619(8) 0.0172(3) Uani 1 1 d . . . . .
C45 C 0.34968(17) 0.05698(13) 0.80856(8) 0.0180(3) Uani 1 1 d . . . . .
C46 C 0.40127(17) -0.02455(13) 0.82802(8) 0.0192(3) Uani 1 1 d . . . . .
C47 C 0.37957(18) -0.04720(13) 0.88578(8) 0.0207(3) Uani 1 1 d . . . . .
C48 C 0.30690(18) 0.01425(14) 0.92473(8) 0.0218(3) Uani 1 1 d . . . . .
C49 C 0.25340(18) 0.09829(13) 0.90606(8) 0.0201(3) Uani 1 1 d . . . . .
C50 C 0.27070(17) 0.12081(13) 0.84886(8) 0.0183(3) Uani 1 1 d . . . . .
S3 S 0.51298(5) -0.18971(3) 0.83162(2) 0.02191(10) Uani 1 1 d . . . . .
S4 S 0.17365(5) 0.09243(4) 1.01312(2) 0.02548(11) Uani 1 1 d . . . . .
O7 O 0.47066(12) 0.02857(9) 0.65623(6) 0.0188(2) Uani 1 1 d . . . . .
C51 C 0.61920(19) 0.05816(14) 0.65744(10) 0.0257(4) Uani 1 1 d . . . . .
H41 H 0.6321 0.0442 0.6128 0.031 Uiso 1 1 calc R U . . .
H42 H 0.6760 0.0164 0.6792 0.031 Uiso 1 1 calc R U . . .
C52 C 0.6708(2) 0.17072(15) 0.69237(9) 0.0272(4) Uani 1 1 d . . . . .
H43 H 0.6124 0.2124 0.6722 0.041 Uiso 1 1 calc R U . . .
H44 H 0.7671 0.1876 0.6895 0.041 Uiso 1 1 calc R U . . .
H45 H 0.6658 0.1838 0.7376 0.041 Uiso 1 1 calc R U . . .
O8 O 0.57153(13) -0.13941(9) 0.69701(6) 0.0214(2) Uani 1 1 d . . . . .
C53 C 0.5019(2) -0.19844(14) 0.63075(9) 0.0244(4) Uani 1 1 d . . . . .
H46 H 0.4545 -0.1545 0.6073 0.029 Uiso 1 1 calc R U . . .
H47 H 0.4320 -0.2538 0.6315 0.029 Uiso 1 1 calc R U . . .
C54 C 0.6157(2) -0.24170(15) 0.59799(9) 0.0283(4) Uani 1 1 d . . . . .
H48 H 0.6841 -0.1861 0.5977 0.042 Uiso 1 1 calc R U . . .
H49 H 0.5739 -0.2815 0.5537 0.042 Uiso 1 1 calc R U . . .
H50 H 0.6617 -0.2850 0.6217 0.042 Uiso 1 1 calc R U . . .
O9 O 0.44286(16) -0.23742(10) 0.97811(7) 0.0306(3) Uani 1 1 d . . . . .
C55 C 0.5059(2) -0.31456(16) 0.93890(10) 0.0321(4) Uani 1 1 d . . . . .
H51 H 0.5611 -0.3488 0.9671 0.039 Uiso 1 1 calc R U . . .
H52 H 0.5700 -0.2814 0.9184 0.039 Uiso 1 1 calc R U . . .
C56 C 0.3978(3) -0.39430(18) 0.88633(13) 0.0486(6) Uani 1 1 d . . . . .
H53 H 0.3394 -0.4318 0.9064 0.073 Uiso 1 1 calc R U . . .
H54 H 0.4456 -0.4412 0.8596 0.073 Uiso 1 1 calc R U . . .
H55 H 0.3398 -0.3606 0.8595 0.073 Uiso 1 1 calc R U . . .
O10 O 0.30618(16) -0.12705(11) 1.04852(6) 0.0302(3) Uani 1 1 d . . . . .
C57 C 0.2291(2) -0.06881(15) 1.09183(9) 0.0250(4) Uani 1 1 d . . . . .
H56 H 0.1321 -0.0719 1.0690 0.030 Uiso 1 1 calc R U . . .
H57 H 0.2727 0.0029 1.1078 0.030 Uiso 1 1 calc R U . . .
C58 C 0.2322(2) -0.11569(15) 1.14809(9) 0.0276(4) Uani 1 1 d . . . . .
H58 H 0.1879 -0.1863 1.1317 0.041 Uiso 1 1 calc R U . . .
H59 H 0.1820 -0.0780 1.1783 0.041 Uiso 1 1 calc R U . . .
H60 H 0.3286 -0.1126 1.1701 0.041 Uiso 1 1 calc R U . . .
O11 O 0.02994(15) 0.28967(11) 0.96288(6) 0.0314(3) Uani 1 1 d . . . . .
C59 C 0.0293(4) 0.2912(3) 1.02773(14) 0.0337(8) Uani 0.649(5) 1 d . . P C 1
H61 H 0.1245 0.3135 1.0546 0.040 Uiso 0.649(5) 1 calc R U P C 1
H62 H -0.0025 0.2224 1.0297 0.040 Uiso 0.649(5) 1 calc R U P C 1
C60 C 0.0904(7) 0.3813(5) 1.0054(3) 0.0357(15) Uani 0.351(5) 1 d . . P C 2
H63 H 0.1318 0.4251 0.9825 0.043 Uiso 0.351(5) 1 calc R U P C 2
H64 H 0.1652 0.3712 1.0389 0.043 Uiso 0.351(5) 1 calc R U P C 2
C61 C -0.0668(4) 0.3631(3) 1.05338(16) 0.0429(10) Uani 0.649(5) 1 d . . P C 1
H65 H -0.0319 0.4319 1.0537 0.064 Uiso 0.649(5) 1 calc R U P C 1
H66 H -0.0704 0.3614 1.0972 0.064 Uiso 0.649(5) 1 calc R U P C 1
H67 H -0.1602 0.3423 1.0258 0.064 Uiso 0.649(5) 1 calc R U P C 1
C62 C -0.0202(8) 0.4321(6) 1.0368(4) 0.049(2) Uani 0.351(5) 1 d . . P C 2
H68 H -0.1010 0.4317 1.0033 0.074 Uiso 0.351(5) 1 calc R U P C 2
H69 H 0.0182 0.5020 1.0612 0.074 Uiso 0.351(5) 1 calc R U P C 2
H70 H -0.0484 0.3950 1.0658 0.074 Uiso 0.351(5) 1 calc R U P C 2
O12 O 0.05301(14) 0.32860(10) 0.85536(6) 0.0241(3) Uani 1 1 d . . . . .
C63 C 0.0455(2) 0.34789(15) 0.79281(9) 0.0267(4) Uani 1 1 d . . . . .
H71 H 0.0148 0.2839 0.7581 0.032 Uiso 1 1 calc R U . . .
H72 H 0.1382 0.3771 0.7898 0.032 Uiso 1 1 calc R U . . .
C64 C -0.0586(3) 0.42226(17) 0.78539(10) 0.0383(5) Uani 1 1 d . . . . .
H73 H -0.1495 0.3933 0.7892 0.057 Uiso 1 1 calc R U . . .
H74 H -0.0667 0.4347 0.7431 0.057 Uiso 1 1 calc R U . . .
H75 H -0.0259 0.4861 0.8191 0.057 Uiso 1 1 calc R U . . .

loop_
_atom_site_aniso_label
_atom_site_aniso_U_11
_atom_site_aniso_U_22
_atom_site_aniso_U_33
_atom_site_aniso_U_23
_atom_site_aniso_U_13
_atom_site_aniso_U_12
Si1 0.0159(2) 0.0138(2) 0.0153(2) 0.00594(16) 0.00298(16) 0.00253(16)
C1 0.0189(8) 0.0151(7) 0.0186(8) 0.0062(6) 0.0045(6) 0.0039(6)
C2 0.0194(8) 0.0157(8) 0.0206(8) 0.0064(6) 0.0030(6) 0.0040(6)
C3 0.0191(8) 0.0156(8) 0.0280(9) 0.0089(7) 0.0041(7) 0.0013(6)
C4 0.0249(8) 0.0145(8) 0.0249(8) 0.0101(6) 0.0080(7) 0.0039(6)
C5 0.0236(8) 0.0158(8) 0.0234(8) 0.0067(6) 0.0068(7) 0.0038(6)
C6 0.0282(9) 0.0190(8) 0.0220(8) 0.0101(7) 0.0107(7) 0.0098(7)
C7 0.0241(8) 0.0233(8) 0.0168(8) 0.0067(6) 0.0053(6) 0.0108(7)
C8 0.0215(8) 0.0185(8) 0.0208(8) 0.0050(6) 0.0039(7) 0.0056(6)
C9 0.0177(8) 0.0211(8) 0.0151(7) 0.0056(6) 0.0029(6) 0.0060(6)
C10 0.0153(7) 0.0186(8) 0.0184(8) 0.0041(6) 0.0050(6) 0.0033(6)
C11 0.0169(7) 0.0164(7) 0.0187(8) 0.0060(6) 0.0071(6) 0.0044(6)
C12 0.0172(7) 0.0166(7) 0.0156(7) 0.0053(6) 0.0039(6) 0.0046(6)
C13 0.0217(8) 0.0153(8) 0.0187(8) 0.0059(6) 0.0039(6) 0.0033(6)
C14 0.0239(8) 0.0159(8) 0.0199(8) 0.0065(6) 0.0039(7) 0.0032(6)
C15 0.0249(8) 0.0176(8) 0.0207(8) 0.0083(6) 0.0049(7) 0.0053(6)
C16 0.0233(8) 0.0185(8) 0.0195(8) 0.0083(6) 0.0040(7) 0.0053(6)
C17 0.0205(8) 0.0173(8) 0.0194(8) 0.0068(6) 0.0033(6) 0.0029(6)
C18 0.0189(8) 0.0160(8) 0.0185(8) 0.0064(6) 0.0034(6) 0.0031(6)
S1 0.0258(2) 0.0201(2) 0.0255(2) 0.01255(17) 0.00460(17) 0.00052(16)
S2 0.0212(2) 0.0229(2) 0.01715(19) 0.00725(16) 0.00200(15) 0.00360(16)
O1 0.0201(6) 0.0202(6) 0.0248(6) 0.0106(5) -0.0017(5) -0.0017(5)
C19 0.0302(9) 0.0221(9) 0.0240(9) 0.0115(7) -0.0016(7) -0.0029(7)
C20 0.0424(12) 0.0349(11) 0.0301(10) 0.0155(9) -0.0095(9) -0.0085(9)
O2 0.0228(6) 0.0227(7) 0.0436(8) 0.0183(6) -0.0025(6) -0.0051(5)
C21 0.0333(10) 0.0205(9) 0.0375(11) 0.0127(8) 0.0095(8) 0.0027(7)
C22 0.0286(10) 0.0219(9) 0.0510(13) 0.0152(9) 0.0054(9) -0.0017(8)
O3 0.0497(8) 0.0219(6) 0.0246(7) 0.0121(5) 0.0168(6) 0.0081(6)
C23 0.072(12) 0.045(7) 0.076(11) 0.035(7) 0.045(10) 0.043(8)
C24 0.039(2) 0.0188(12) 0.0244(15) 0.0109(10) 0.0107(13) 0.0087(12)
C25 0.0485(12) 0.0279(10) 0.0377(11) 0.0197(9) 0.0188(10) 0.0156(9)
O4 0.0335(7) 0.0404(8) 0.0180(6) 0.0117(6) 0.0059(5) 0.0185(6)
C26 0.024(4) 0.050(7) 0.033(4) 0.014(4) 0.005(3) 0.005(3)
C27 0.0336(16) 0.040(2) 0.0304(15) 0.0119(13) 0.0005(12) 0.0195(14)
C28 0.0358(12) 0.0690(17) 0.0291(11) 0.0155(11) -0.0006(9) 0.0201(11)
O5 0.0183(6) 0.0241(6) 0.0188(6) 0.0067(5) 0.0003(5) -0.0030(5)
C29 0.0212(8) 0.0238(9) 0.0200(8) 0.0059(7) 0.0010(7) 0.0019(7)
C30 0.0270(9) 0.0290(10) 0.0246(9) 0.0093(7) -0.0012(7) -0.0030(7)
O6 0.0183(6) 0.0206(6) 0.0194(6) 0.0086(5) 0.0039(5) -0.0006(4)
C31 0.0258(9) 0.0270(9) 0.0231(9) 0.0125(7) -0.0005(7) -0.0048(7)
C32 0.0276(9) 0.0225(9) 0.0268(9) 0.0120(7) 0.0042(7) -0.0007(7)
C33 0.0143(7) 0.0157(7) 0.0181(7) 0.0071(6) 0.0028(6) 0.0013(6)
C34 0.0144(7) 0.0176(8) 0.0172(7) 0.0068(6) 0.0025(6) 0.0006(6)
C35 0.0153(7) 0.0168(8) 0.0219(8) 0.0059(6) 0.0042(6) 0.0033(6)
C36 0.0182(8) 0.0162(8) 0.0233(8) 0.0094(6) 0.0020(6) 0.0030(6)
C37 0.0223(8) 0.0212(8) 0.0210(8) 0.0084(7) 0.0044(7) 0.0046(6)
C38 0.0272(9) 0.0202(8) 0.0228(8) 0.0109(7) 0.0036(7) 0.0043(7)
C39 0.0274(9) 0.0261(9) 0.0212(8) 0.0122(7) 0.0048(7) 0.0029(7)
C40 0.0232(8) 0.0246(9) 0.0191(8) 0.0076(7) 0.0061(7) 0.0057(7)
C41 0.0231(8) 0.0276(9) 0.0164(8) 0.0086(7) 0.0046(6) 0.0024(7)
C42 0.0206(8) 0.0254(9) 0.0181(8) 0.0026(7) 0.0052(6) 0.0050(7)
C43 0.0189(8) 0.0180(8) 0.0198(8) 0.0049(6) 0.0020(6) 0.0034(6)
C44 0.0180(7) 0.0166(7) 0.0172(7) 0.0057(6) 0.0026(6) 0.0026(6)
C45 0.0173(7) 0.0191(8) 0.0195(8) 0.0081(6) 0.0040(6) 0.0041(6)
C46 0.0190(8) 0.0204(8) 0.0209(8) 0.0098(6) 0.0049(6) 0.0041(6)
C47 0.0209(8) 0.0230(8) 0.0212(8) 0.0107(7) 0.0044(7) 0.0051(6)
C48 0.0231(8) 0.0247(9) 0.0199(8) 0.0109(7) 0.0038(7) 0.0045(7)
C49 0.0215(8) 0.0216(8) 0.0191(8) 0.0083(6) 0.0047(6) 0.0049(6)
C50 0.0188(8) 0.0194(8) 0.0189(8) 0.0081(6) 0.0047(6) 0.0041(6)
S3 0.0263(2) 0.0197(2) 0.0235(2) 0.01049(16) 0.00615(17) 0.00781(16)
S4 0.0309(2) 0.0292(2) 0.0210(2) 0.01095(18) 0.00986(18) 0.00871(18)
O7 0.0186(6) 0.0220(6) 0.0184(6) 0.0088(5) 0.0065(5) 0.0028(5)
C51 0.0229(9) 0.0263(9) 0.0333(10) 0.0123(8) 0.0137(8) 0.0042(7)
C52 0.0242(9) 0.0302(10) 0.0274(9) 0.0108(8) 0.0049(7) -0.0018(7)
O8 0.0215(6) 0.0216(6) 0.0223(6) 0.0056(5) 0.0060(5) 0.0083(5)
C53 0.0284(9) 0.0189(8) 0.0237(9) 0.0028(7) 0.0042(7) 0.0039(7)
C54 0.0377(11) 0.0225(9) 0.0276(9) 0.0067(7) 0.0129(8) 0.0073(8)
O9 0.0465(8) 0.0261(7) 0.0272(7) 0.0163(6) 0.0113(6) 0.0140(6)
C55 0.0390(11) 0.0295(10) 0.0379(11) 0.0191(9) 0.0144(9) 0.0160(8)
C56 0.0688(17) 0.0320(12) 0.0486(14) 0.0136(10) 0.0173(13) 0.0098(11)
O10 0.0445(8) 0.0308(7) 0.0242(7) 0.0163(6) 0.0145(6) 0.0121(6)
C57 0.0261(9) 0.0280(9) 0.0221(9) 0.0100(7) 0.0048(7) 0.0025(7)
C58 0.0302(10) 0.0325(10) 0.0216(9) 0.0114(7) 0.0057(7) 0.0010(8)
O11 0.0330(7) 0.0406(8) 0.0206(6) 0.0034(6) 0.0084(6) 0.0161(6)
C59 0.0365(17) 0.049(2) 0.0179(14) 0.0083(13) 0.0089(12) 0.0170(15)
C60 0.038(3) 0.029(3) 0.038(3) 0.005(2) 0.008(3) 0.008(2)
C61 0.044(2) 0.060(3) 0.0240(16) 0.0030(16) 0.0105(14) 0.0208(18)
C62 0.045(4) 0.044(4) 0.044(4) -0.013(3) 0.009(3) 0.005(3)
O12 0.0302(7) 0.0232(6) 0.0219(6) 0.0071(5) 0.0073(5) 0.0130(5)
C63 0.0333(10) 0.0282(9) 0.0228(9) 0.0103(7) 0.0075(8) 0.0140(8)
C64 0.0521(13) 0.0374(12) 0.0293(10) 0.0107(9) 0.0071(9) 0.0259(10)

loop_
_atom_type_symbol
_atom_type_description
_atom_type_scat_dispersion_real
_atom_type_scat_dispersion_imag
_atom_type_scat_source
C C 0.0033 0.0016 'International Tables Vol C Tables 4.2.6.8 and 6.1.1.4'
H H 0.0000 0.0000 'International Tables Vol C Tables 4.2.6.8 and 6.1.1.4'
O O 0.0106 0.0060 'International Tables Vol C Tables 4.2.6.8 and 6.1.1.4'
Si Si 0.0817 0.0704 'International Tables Vol C Tables 4.2.6.8 and 6.1.1.4'
S S 0.1246 0.1234 'International Tables Vol C Tables 4.2.6.8 and 6.1.1.4'

loop_
_geom_angle_atom_site_label_1
_geom_angle_atom_site_label_2
_geom_angle_atom_site_label_3
_geom_angle
C1 Si1 C33 117.49(7)
C1 Si1 C12 95.30(7)
C33 Si1 C12 113.44(7)
C1 Si1 C44 119.55(7)
C33 Si1 C44 94.77(7)
C12 Si1 C44 117.89(7)
C2 C1 C13 115.01(14)
C2 C1 Si1 141.33(13)
C13 C1 Si1 103.40(11)
O1 C2 C1 125.28(15)
O1 C2 C3 111.75(14)
C1 C2 C3 122.95(15)
O2 C3 C4 126.81(15)
O2 C3 C2 113.30(15)
C4 C3 C2 119.87(15)
C3 C4 C14 116.46(15)
C3 C4 S1 135.45(13)
C14 C4 S1 107.96(12)
C15 C5 C6 116.42(16)
C15 C5 S1 107.21(13)
C6 C5 S1 136.22(14)
O3 C6 C5 123.67(16)
O3 C6 C7 115.53(15)
C5 C6 C7 120.73(15)
O4 C7 C8 120.95(16)
O4 C7 C6 118.23(15)
C8 C7 C6 120.67(15)
C16 C8 C7 116.73(16)
C16 C8 S2 107.77(12)
C7 C8 S2 135.43(14)
C17 C9 C10 115.83(15)
C17 C9 S2 108.10(12)
C10 C9 S2 136.02(13)
O5 C10 C9 126.89(15)
O5 C10 C11 113.20(14)
C9 C10 C11 119.90(15)
O6 C11 C12 125.43(14)
O6 C11 C10 111.27(14)
C12 C11 C10 123.30(14)
C11 C12 C18 114.57(14)
C11 C12 Si1 142.11(12)
C18 C12 Si1 103.11(11)
C14 C13 C1 121.95(15)
C14 C13 C18 118.69(15)
C1 C13 C18 119.15(14)
C13 C14 C4 123.68(16)
C13 C14 C15 121.54(16)
C4 C14 C15 114.41(15)
C16 C15 C5 122.76(16)
C16 C15 C14 119.69(15)
C5 C15 C14 117.09(16)
C15 C16 C8 122.59(16)
C15 C16 C17 120.11(15)
C8 C16 C17 116.97(16)
C18 C17 C9 124.16(15)
C18 C17 C16 121.28(15)
C9 C17 C16 114.25(15)
C17 C18 C12 122.11(15)
C17 C18 C13 118.68(15)
C12 C18 C13 119.04(15)
C5 S1 C4 93.32(8)
C8 S2 C9 92.86(8)
C2 O1 C19 117.96(13)
O1 C19 C20 107.61(15)
C3 O2 C21 118.96(14)
O2 C21 C22 107.15(16)
C23 O3 C6 120.9(5)
C6 O3 C24 116.19(16)
O3 C23 C25 119.5(8)
O3 C24 C25 108.7(2)
C26 O4 C7 122.2(4)
C7 O4 C27 116.67(16)
O4 C26 C28 109.8(6)
O4 C27 C28 108.9(2)
C10 O5 C29 118.80(13)
O5 C29 C30 106.03(14)
C11 O6 C31 116.76(13)
O6 C31 C32 108.97(14)
C45 C33 C34 115.92(14)
C45 C33 Si1 103.66(11)
C34 C33 Si1 140.08(12)
O7 C34 C33 118.95(14)
O7 C34 C35 118.73(14)
C33 C34 C35 122.28(15)
O8 C35 C36 118.58(14)
O8 C35 C34 122.04(14)
C36 C35 C34 119.20(15)
C46 C36 C35 117.65(15)
C46 C36 S3 108.71(12)
C35 C36 S3 133.64(13)
C47 C37 C38 115.32(16)
C47 C37 S3 106.96(12)
C38 C37 S3 137.71(14)
O9 C38 C37 126.36(17)
O9 C38 C39 112.92(15)
C37 C38 C39 120.69(15)
O10 C39 C40 125.77(17)
O10 C39 C38 112.90(15)
C40 C39 C38 121.34(16)
C48 C40 C39 115.81(16)
C48 C40 S4 106.43(13)
C39 C40 S4 137.74(14)
C42 C41 C49 116.80(15)
C42 C41 S4 135.34(14)
C49 C41 S4 107.78(13)
O11 C42 C41 124.20(16)
O11 C42 C43 115.62(15)
C41 C42 C43 120.07(15)
O12 C43 C44 125.16(15)
O12 C43 C42 112.06(14)
C44 C43 C42 122.76(15)
C43 C44 C50 114.22(15)
C43 C44 Si1 142.52(13)
C50 C44 Si1 103.11(11)
C46 C45 C33 121.77(15)
C46 C45 C50 118.80(15)
C33 C45 C50 119.39(15)
C45 C46 C36 122.99(15)
C45 C46 C47 122.12(16)
C36 C46 C47 114.78(15)
C48 C47 C37 124.14(16)
C48 C47 C46 119.25(16)
C37 C47 C46 116.55(16)
C47 C48 C40 122.70(16)
C47 C48 C49 119.76(16)
C40 C48 C49 117.42(16)
C50 C49 C41 123.01(16)
C50 C49 C48 122.08(16)
C41 C49 C48 114.78(15)
C49 C50 C44 123.08(16)
C49 C50 C45 117.96(15)
C44 C50 C45 118.83(15)
C36 S3 C37 92.96(8)
C41 S4 C40 93.54(8)
C34 O7 C51 114.88(13)
O7 C51 C52 112.46(15)
C35 O8 C53 117.02(13)
O8 C53 C54 106.74(15)
C38 O9 C55 119.24(14)
O9 C55 C56 112.84(18)
C39 O10 C57 117.07(14)
O10 C57 C58 107.30(15)
C60 O11 C42 118.4(3)
C42 O11 C59 121.06(18)
O11 C59 C61 109.8(3)
O11 C60 C62 109.3(5)
C43 O12 C63 117.07(13)
O12 C63 C64 108.40(15)

loop_
_geom_bond_atom_site_label_1
_geom_bond_atom_site_label_2
_geom_bond_distance
Si1 C1 1.8986(17)
Si1 C33 1.8999(17)
Si1 C12 1.9152(16)
Si1 C44 1.9210(17)
C1 C2 1.404(2)
C1 C13 1.411(2)
C2 O1 1.360(2)
C2 C3 1.446(2)
C3 O2 1.361(2)
C3 C4 1.396(2)
C4 C14 1.397(2)
C4 S1 1.8056(17)
C5 C15 1.387(2)
C5 C6 1.405(2)
C5 S1 1.7952(18)
C6 O3 1.369(2)
C6 C7 1.433(3)
C7 O4 1.373(2)
C7 C8 1.405(2)
C8 C16 1.382(2)
C8 S2 1.7936(18)
C9 C17 1.400(2)
C9 C10 1.400(2)
C9 S2 1.8088(16)
C10 O5 1.3582(19)
C10 C11 1.450(2)
C11 O6 1.3596(19)
C11 C12 1.408(2)
C12 C18 1.409(2)
C13 C14 1.383(2)
C13 C18 1.447(2)
C14 C15 1.409(2)
C15 C16 1.373(2)
C16 C17 1.408(2)
C17 C18 1.386(2)
O1 C19 1.434(2)
C19 C20 1.507(3)
O2 C21 1.417(2)
C21 C22 1.503(3)
O3 C23 1.342(10)
O3 C24 1.417(3)
C23 C25 1.417(12)
C24 C25 1.514(4)
O4 C26 1.281(7)
O4 C27 1.424(3)
C26 C28 1.601(8)
C27 C28 1.483(3)
O5 C29 1.431(2)
C29 C30 1.510(2)
O6 C31 1.425(2)
C31 C32 1.507(2)
C33 C45 1.400(2)
C33 C34 1.404(2)
C34 O7 1.3783(19)
C34 C35 1.440(2)
C35 O8 1.374(2)
C35 C36 1.397(2)
C36 C46 1.385(2)
C36 S3 1.7863(16)
C37 C47 1.387(2)
C37 C38 1.410(2)
C37 S3 1.8098(18)
C38 O9 1.365(2)
C38 C39 1.445(3)
C39 O10 1.365(2)
C39 C40 1.408(2)
C40 C48 1.385(2)
C40 S4 1.8086(18)
C41 C42 1.389(3)
C41 C49 1.390(2)
C41 S4 1.8047(17)
C42 O11 1.367(2)
C42 C43 1.451(2)
C43 O12 1.364(2)
C43 C44 1.407(2)
C44 C50 1.409(2)
C45 C46 1.381(2)
C45 C50 1.445(2)
C46 C47 1.407(2)
C47 C48 1.370(2)
C48 C49 1.412(2)
C49 C50 1.382(2)
O7 C51 1.456(2)
C51 C52 1.510(3)
O8 C53 1.450(2)
C53 C54 1.508(3)
O9 C55 1.431(2)
C55 C56 1.510(3)
O10 C57 1.435(2)
C57 C58 1.505(2)
O11 C60 1.347(6)
O11 C59 1.398(3)
C59 C61 1.489(4)
C60 C62 1.503(9)
O12 C63 1.431(2)
C63 C64 1.508(3)
